data_1565534
loop_
_publ_author_name
'Huang, Yulong'
'Mitchell, Travis'
'Yost, Dillon C.'
'Hu, Yong'
'Benedict, Jason B.'
'Grossman, Jeffrey C.'
'Ren, Shenqiang'

_publ_section_title
;
 Emerged Metallicity in Molecular Ferromagnetic Wires.
;
_journal_issue 22
_journal_name_full 'Nano letters'
_journal_page_first 9746
_journal_page_last 9753
_journal_paper_doi 10.1021/acs.nanolett.1c03663
_journal_volume 21
_journal_year 2021
_chemical_formula_moiety 'C4 Cu N6, C10 H8 S8'
_chemical_formula_sum 'C14 H8 Cu N6 S8'
_chemical_formula_weight 580.28
_space_group_crystal_system monoclinic
_space_group_IT_number 15
_space_group_name_Hall '-I 2ya'
_space_group_name_H-M_alt 'I 1 2/a 1'
_atom_sites_solution_hydrogens geom
_atom_sites_solution_primary dual
_audit_creation_date 2021-06-30
_audit_creation_method
;
Olex2 1.3
(compiled 2020.11.12 svn.r5f609507 for OlexSys, GUI svn.r6272)
;
_cell_angle_alpha 90
_cell_angle_beta 93.830(2)
_cell_angle_gamma 90
_cell_formula_units_Z 4
_cell_length_a 10.3099(7)
_cell_length_b 13.9369(8)
_cell_length_c 13.8855(12)
_cell_measurement_reflns_used 4207
_cell_measurement_temperature 298
_cell_measurement_theta_max 25.867
_cell_measurement_theta_min 2.461
_cell_volume 1990.7(2)
_computing_cell_refinement 'SAINT V8.40B (Bruker AXS, 2016)'
_computing_data_reduction 'SAINT V8.40B (Bruker AXS, 2016)'
_computing_molecular_graphics 'Olex2 1.3 (Dolomanov et al., 2009)'
_computing_publication_material 'Olex2 1.3 (Dolomanov et al., 2009)'
_computing_structure_refinement 'SHELXL 2018/3 (Sheldrick, 2015)'
_computing_structure_solution 'SHELXT 2018/2 (Sheldrick, 2018)'
_diffrn_ambient_temperature 298
_diffrn_measured_fraction_theta_full 1.000
_diffrn_measured_fraction_theta_max 0.996
_diffrn_measurement_device_type 'Bruker APEX-II CCD'
_diffrn_measurement_method '\f and \w scans'
_diffrn_radiation_type MoK\a
_diffrn_radiation_wavelength 0.71073
_diffrn_reflns_av_R_equivalents 0.0668
_diffrn_reflns_av_unetI/netI 0.0491
_diffrn_reflns_Laue_measured_fraction_full 1.000
_diffrn_reflns_Laue_measured_fraction_max 0.996
_diffrn_reflns_limit_h_max 12
_diffrn_reflns_limit_h_min -12
_diffrn_reflns_limit_k_max 17
_diffrn_reflns_limit_k_min -17
_diffrn_reflns_limit_l_max 17
_diffrn_reflns_limit_l_min -17
_diffrn_reflns_number 11511
_diffrn_reflns_point_group_measured_fraction_full 1.000
_diffrn_reflns_point_group_measured_fraction_max 0.996
_diffrn_reflns_theta_full 25.242
_diffrn_reflns_theta_max 26.400
_diffrn_reflns_theta_min 2.073
_diffrn_source_current 24.0
_diffrn_source_power 1.2
_diffrn_source_voltage 50.0
_diffrn_standards_number 0
_exptl_absorpt_coefficient_mu 1.953
_exptl_absorpt_correction_T_max 0.7454
_exptl_absorpt_correction_T_min 0.4913
_exptl_absorpt_correction_type multi-scan
_exptl_absorpt_process_details
;
SADABS-2016/2 (Bruker,2016/2) was used for absorption correction.
wR2(int) was 0.1894 before and 0.1001 after correction.
The Ratio of minimum to maximum transmission is 0.6591.
The \l/2 correction factor is Not present.
;
_exptl_crystal_colour 'dark violet'
_exptl_crystal_colour_modifier dark
_exptl_crystal_colour_primary violet
_exptl_crystal_density_diffrn 1.936
_exptl_crystal_description needle
_exptl_crystal_F_000 1164
_exptl_crystal_size_max 0.2
_exptl_crystal_size_mid 0.01
_exptl_crystal_size_min 0.005
_refine_diff_density_max 0.318
_refine_diff_density_min -0.309
_refine_diff_density_rms 0.066
_refine_ls_extinction_method none
_refine_ls_goodness_of_fit_ref 1.026
_refine_ls_hydrogen_treatment constr
_refine_ls_matrix_type full
_refine_ls_number_parameters 132
_refine_ls_number_reflns 2043
_refine_ls_number_restraints 0
_refine_ls_restrained_S_all 1.026
_refine_ls_R_factor_all 0.0447
_refine_ls_R_factor_gt 0.0294
_refine_ls_shift/su_max 0.001
_refine_ls_shift/su_mean 0.000
_refine_ls_structure_factor_coef Fsqd
_refine_ls_weighting_details 'w=1/[\s^2^(Fo^2^)+(0.0170P)^2^+1.6348P] where P=(Fo^2^+2Fc^2^)/3'
_refine_ls_weighting_scheme calc
_refine_ls_wR_factor_gt 0.0642
_refine_ls_wR_factor_ref 0.0689
_reflns_Friedel_coverage 0.000
_reflns_number_gt 1633
_reflns_number_total 2043
_reflns_threshold_expression 'I > 2\s(I)'
_cod_data_source_file nl1c03663_si_002.cif
_cod_data_source_block (bedt-ttf)cu[n(cn)2]2
_cod_database_code 1565534
_shelx_shelxl_version_number 2018/3
_shelx_space_group_comment
;
The symmetry employed for this shelxl refinement is uniquely defined
by the following loop, which should always be used as a source of
symmetry information in preference to the above space-group names.
They are only intended as comments.
;
_shelx_estimated_absorpt_t_max 0.990
_shelx_estimated_absorpt_t_min 0.696
_olex2_refinement_description
;
1. Fixed Uiso
 At 1.2 times of:
  All C(H,H) groups
2.a Secondary CH2 refined with riding coordinates:
 C5(H5a,H5b), C4(H4a,H4b)
;
_olex2_submission_special_instructions 'No special instructions were received'

loop_
_space_group_symop_operation_xyz
'x, y, z'
'-x+1/2, y, -z'
'x+1/2, y+1/2, z+1/2'
'-x+1, y+1/2, -z+1/2'
'-x, -y, -z'
'x-1/2, -y, z'
'-x+1/2, -y+1/2, -z+1/2'
'x, -y+1/2, z+1/2'

loop_
_atom_site_label
_atom_site_type_symbol
_atom_site_fract_x
_atom_site_fract_y
_atom_site_fract_z
_atom_site_U_iso_or_equiv
_atom_site_adp_type
_atom_site_occupancy
_atom_site_site_symmetry_order
_atom_site_calc_flag
_atom_site_refinement_flags_posn
_atom_site_refinement_flags_adp
_atom_site_refinement_flags_occupancy
_atom_site_disorder_assembly
_atom_site_disorder_group
Cu1 Cu 0.750000 0.71786(3) 0.500000 0.03562(15) Uani 1 2 d S T P . .
S2 S 0.05752(6) 0.60325(5) 0.42526(4) 0.02858(17) Uani 1 1 d . . . . .
S1 S 0.31690(6) 0.59770(5) 0.35537(4) 0.02932(17) Uani 1 1 d . . . . .
S4 S -0.08111(6) 0.61745(5) 0.23391(5) 0.03278(18) Uani 1 1 d . . . . .
S3 S 0.23394(7) 0.61873(6) 0.14982(5) 0.0439(2) Uani 1 1 d . . . . .
N1 N 0.5606(2) 0.62354(16) 0.22954(15) 0.0362(6) Uani 1 1 d . . . . .
N2 N 0.6512(2) 0.64600(17) 0.39563(15) 0.0350(5) Uani 1 1 d . . . . .
N3 N 0.6442(2) 0.69505(17) 0.08477(15) 0.0369(6) Uani 1 1 d . . . . .
C6 C 0.6143(2) 0.63835(17) 0.31600(18) 0.0261(6) Uani 1 1 d . . . . .
C7 C 0.6094(2) 0.66425(17) 0.15493(18) 0.0270(6) Uani 1 1 d . . . . .
C1 C 0.2229(2) 0.59983(16) 0.45280(16) 0.0246(5) Uani 1 1 d . . . . .
C3 C 0.0671(2) 0.61057(16) 0.30055(17) 0.0242(5) Uani 1 1 d . . . . .
C2 C 0.1887(2) 0.60990(17) 0.26855(17) 0.0258(5) Uani 1 1 d . . . . .
C5 C -0.0318(2) 0.58506(19) 0.11649(17) 0.0311(6) Uani 1 1 d . . . . .
H5A H -0.006536 0.518000 0.117103 0.037 Uiso 1 1 calc R U . . .
H5B H -0.105171 0.592504 0.069646 0.037 Uiso 1 1 calc R U . . .
C4 C 0.0802(3) 0.6450(2) 0.08540(18) 0.0370(7) Uani 1 1 d . . . . .
H4A H 0.059921 0.712248 0.094562 0.044 Uiso 1 1 calc R U . . .
H4B H 0.088815 0.634954 0.017001 0.044 Uiso 1 1 calc R U . . .

loop_
_atom_site_aniso_label
_atom_site_aniso_U_11
_atom_site_aniso_U_22
_atom_site_aniso_U_33
_atom_site_aniso_U_23
_atom_site_aniso_U_13
_atom_site_aniso_U_12
Cu1 0.0387(3) 0.0470(3) 0.0206(2) 0.000 -0.0023(2) 0.000
S2 0.0226(3) 0.0432(4) 0.0201(3) 0.0006(3) 0.0026(3) 0.0037(3)
S1 0.0207(3) 0.0464(4) 0.0208(3) -0.0010(3) 0.0008(3) 0.0002(3)
S4 0.0223(3) 0.0497(4) 0.0259(3) 0.0004(3) -0.0020(3) 0.0061(3)
S3 0.0280(4) 0.0835(6) 0.0205(3) 0.0057(3) 0.0044(3) 0.0057(4)
N1 0.0391(14) 0.0478(14) 0.0213(11) 0.0006(10) -0.0004(10) -0.0222(11)
N2 0.0341(13) 0.0449(14) 0.0259(13) -0.0025(10) 0.0021(10) -0.0096(11)
N3 0.0379(14) 0.0501(14) 0.0227(11) 0.0022(10) 0.0023(11) -0.0115(11)
C6 0.0226(13) 0.0260(13) 0.0303(15) -0.0002(11) 0.0067(11) -0.0058(11)
C7 0.0249(14) 0.0264(14) 0.0287(14) -0.0065(11) -0.0044(12) -0.0053(11)
C1 0.0261(13) 0.0258(13) 0.0220(12) -0.0017(10) 0.0033(10) 0.0021(11)
C3 0.0258(13) 0.0259(13) 0.0205(12) -0.0016(10) -0.0007(10) 0.0008(11)
C2 0.0233(13) 0.0335(14) 0.0204(12) -0.0009(10) -0.0002(10) -0.0001(11)
C5 0.0314(14) 0.0389(15) 0.0223(13) 0.0017(11) -0.0030(11) -0.0002(13)
C4 0.0362(16) 0.0517(18) 0.0224(13) 0.0082(12) -0.0029(12) 0.0013(14)

loop_
_atom_type_symbol
_atom_type_description
_atom_type_scat_dispersion_real
_atom_type_scat_dispersion_imag
_atom_type_scat_source
C C 0.0033 0.0016 'International Tables Vol C Tables 4.2.6.8 and 6.1.1.4'
H H 0.0000 0.0000 'International Tables Vol C Tables 4.2.6.8 and 6.1.1.4'
Cu Cu 0.3201 1.2651 'International Tables Vol C Tables 4.2.6.8 and 6.1.1.4'
N N 0.0061 0.0033 'International Tables Vol C Tables 4.2.6.8 and 6.1.1.4'
S S 0.1246 0.1234 'International Tables Vol C Tables 4.2.6.8 and 6.1.1.4'

loop_
_geom_angle_atom_site_label_1
_geom_angle_atom_site_label_2
_geom_angle_atom_site_label_3
_geom_angle
_geom_angle_site_symmetry_1
_geom_angle_site_symmetry_3
_geom_angle_publ_flag
N2 Cu1 N2 119.43(14) . 2_656 ?
N2 Cu1 N3 98.38(9) . 7_665 ?
N2 Cu1 N3 116.76(9) . 8_565 ?
N2 Cu1 N3 116.76(9) 2_656 7_665 ?
N2 Cu1 N3 98.38(9) 2_656 8_565 ?
N3 Cu1 N3 107.55(14) 8_565 7_665 ?
C1 S2 C3 95.79(11) . . ?
C1 S1 C2 95.86(12) . . ?
C3 S4 C5 100.21(12) . . ?
C2 S3 C4 101.60(12) . . ?
C6 N1 C7 119.9(2) . . ?
C6 N2 Cu1 150.4(2) . . ?
C7 N3 Cu1 156.7(2) . 7_665 ?
N2 C6 N1 173.0(3) . . ?
N3 C7 N1 173.9(3) . . ?
S1 C1 S2 115.34(13) . . ?
C1 C1 S2 122.6(2) 2_556 . ?
C1 C1 S1 122.1(3) 2_556 . ?
S4 C3 S2 115.23(14) . . ?
C2 C3 S2 116.07(19) . . ?
C2 C3 S4 128.70(19) . . ?
S1 C2 S3 115.03(14) . . ?
C3 C2 S1 116.74(18) . . ?
C3 C2 S3 128.23(19) . . ?
S4 C5 H5A 109.0 . . ?
S4 C5 H5B 109.0 . . ?
H5A C5 H5B 107.8 . . ?
C4 C5 S4 112.83(19) . . ?
C4 C5 H5A 109.0 . . ?
C4 C5 H5B 109.0 . . ?
S3 C4 H4A 108.7 . . ?
S3 C4 H4B 108.7 . . ?
C5 C4 S3 114.10(18) . . ?
C5 C4 H4A 108.7 . . ?
C5 C4 H4B 108.7 . . ?
H4A C4 H4B 107.6 . . ?

loop_
_geom_bond_atom_site_label_1
_geom_bond_atom_site_label_2
_geom_bond_distance
_geom_bond_site_symmetry_2
_geom_bond_publ_flag
Cu1 N2 1.986(2) . ?
Cu1 N2 1.986(2) 2_656 ?
Cu1 N3 2.054(2) 7_665 ?
Cu1 N3 2.054(2) 8_565 ?
S2 C1 1.723(2) . ?
S2 C3 1.744(2) . ?
S1 C1 1.716(2) . ?
S1 C2 1.737(2) . ?
S4 C3 1.735(2) . ?
S4 C5 1.798(2) . ?
S3 C2 1.747(2) . ?
S3 C4 1.805(3) . ?
N1 C6 1.304(3) . ?
N1 C7 1.310(3) . ?
N2 C6 1.150(3) . ?
N3 C7 1.144(3) . ?
C1 C1 1.390(5) 2_556 ?
C3 C2 1.358(3) . ?
C5 H5A 0.9700 . ?
C5 H5B 0.9700 . ?
C5 C4 1.511(4) . ?
C4 H4A 0.9700 . ?
C4 H4B 0.9700 . ?

loop_
_geom_torsion_atom_site_label_1
_geom_torsion_atom_site_label_2
_geom_torsion_atom_site_label_3
_geom_torsion_atom_site_label_4
_geom_torsion
_geom_torsion_site_symmetry_1
_geom_torsion_site_symmetry_2
_geom_torsion_site_symmetry_3
_geom_torsion_site_symmetry_4
_geom_torsion_publ_flag
S2 C3 C2 S1 2.2(3) . . . . ?
S2 C3 C2 S3 -178.47(15) . . . . ?
S4 C3 C2 S1 -177.65(14) . . . . ?
S4 C3 C2 S3 1.7(4) . . . . ?
S4 C5 C4 S3 71.7(2) . . . . ?
C1 S2 C3 S4 -179.33(14) . . . . ?
C1 S2 C3 C2 0.8(2) . . . . ?
C1 S1 C2 S3 176.58(14) . . . . ?
C1 S1 C2 C3 -4.0(2) . . . . ?
C3 S2 C1 S1 -3.56(15) . . . . ?
C3 S2 C1 C1 175.77(9) . . . 2_556 ?
C3 S4 C5 C4 -52.8(2) . . . . ?
C2 S1 C1 S2 4.47(15) . . . . ?
C2 S1 C1 C1 -174.87(9) . . . 2_556 ?
C2 S3 C4 C5 -43.6(2) . . . . ?
C5 S4 C3 S2 -162.38(14) . . . . ?
C5 S4 C3 C2 17.4(3) . . . . ?
C4 S3 C2 S1 -173.17(15) . . . . ?
C4 S3 C2 C3 7.5(3) . . . . ?
